data_7205437
loop_
_publ_author_name
'Peterson, Matthew L.'
'Stanton, Mary K.'
'Kelly, Ron C.'
'Staples, Richard'
'Cheng, Alan'

_publ_section_title
;
 Preparation, solid state characterization, and single crystal
 structure analysis of
 N-(4-(6-(4-(trifluoromethyl)phenyl)pyrimidin-4-yloxy)benzo[d]thiazol-2-yl)acetamide
 crystal forms
;
_journal_issue 4
_journal_name_full CrystEngComm
_journal_page_first 1170
_journal_paper_doi 10.1039/c0ce00544d
_journal_volume 13
_journal_year 2011
_chemical_formula_moiety 'C20 H13 F3 N4 O2 S, 0.5(C6 H10 O4)'
_chemical_formula_sum 'C46 H36 F6 N8 O8 S2'
_chemical_formula_weight 1006.95
_space_group_IT_number 2
_symmetry_cell_setting triclinic
_symmetry_Int_Tables_number 2
_symmetry_space_group_name_Hall '-P 1'
_symmetry_space_group_name_H-M 'P -1'
_atom_sites_solution_hydrogens geom
_atom_sites_solution_primary direct
_atom_sites_solution_secondary difmap
_audit_creation_method SHELXL-97
_cell_angle_alpha 108.414(5)
_cell_angle_beta 94.125(5)
_cell_angle_gamma 96.846(5)
_cell_formula_units_Z 1
_cell_length_a 5.113(5)
_cell_length_b 15.131(5)
_cell_length_c 15.413(5)
_cell_measurement_reflns_used 614
_cell_measurement_temperature 173(2)
_cell_measurement_theta_max 46.72
_cell_measurement_theta_min 5.02
_cell_volume 1115.7(12)
_computing_cell_refinement 'APEX2 (BRUKER, V5-0, 2008)'
_computing_data_collection 'COSMO (BRUKER, V1.58, 2007)'
_computing_data_reduction 'SAINT (BRUKER, V7.56A, 2008)'
_computing_molecular_graphics 'SHELXTL (Sheldrick, Acta Cryst. A64 2008, 112-122)'
_computing_publication_material 'SHELXTL (Sheldrick, Acta Cryst. A64 2008, 112-122)'
_computing_structure_refinement 'SHELXL (Sheldrick, Acta Cryst. A64 2008, 112-122)'
_computing_structure_solution 'SHELXS (Sheldrick, Acta Cryst. A64 2008, 112-122)'
_diffrn_ambient_temperature 173(2)
_diffrn_detector_area_resol_mean 836.6
_diffrn_measured_fraction_theta_full 0.958
_diffrn_measured_fraction_theta_max 0.958
_diffrn_measurement_device_type 'Bruker APEX-II CCD'
_diffrn_measurement_method '\f and \w scans'
_diffrn_radiation_monochromator graphite
_diffrn_radiation_probe x-ray
_diffrn_radiation_type MoK\a
_diffrn_radiation_wavelength 0.71073
_diffrn_reflns_av_R_equivalents 0.0000
_diffrn_reflns_av_sigmaI/netI 0.1194
_diffrn_reflns_limit_h_max 6
_diffrn_reflns_limit_h_min -6
_diffrn_reflns_limit_k_max 17
_diffrn_reflns_limit_k_min -18
_diffrn_reflns_limit_l_max 18
_diffrn_reflns_limit_l_min 0
_diffrn_reflns_number 3898
_diffrn_reflns_theta_full 25.31
_diffrn_reflns_theta_max 25.31
_diffrn_reflns_theta_min 1.40
_diffrn_source 'fine-focus sealed tube'
_exptl_absorpt_coefficient_mu 0.210
_exptl_absorpt_correction_T_max 0.9856
_exptl_absorpt_correction_T_min 0.9682
_exptl_absorpt_correction_type multi-scan
_exptl_absorpt_process_details SADABS
_exptl_crystal_colour colourless
_exptl_crystal_density_diffrn 1.499
_exptl_crystal_density_method 'not measured'
_exptl_crystal_description needle
_exptl_crystal_F_000 518
_exptl_crystal_size_max 0.13
_exptl_crystal_size_mid 0.08
_exptl_crystal_size_min 0.08
_refine_diff_density_max 0.430
_refine_diff_density_min -0.240
_refine_diff_density_rms 0.070
_refine_ls_extinction_method none
_refine_ls_goodness_of_fit_ref 0.979
_refine_ls_hydrogen_treatment constr
_refine_ls_matrix_type full
_refine_ls_number_parameters 318
_refine_ls_number_reflns 3898
_refine_ls_number_restraints 0
_refine_ls_restrained_S_all 0.979
_refine_ls_R_factor_all 0.1998
_refine_ls_R_factor_gt 0.1070
_refine_ls_shift/su_max 0.001
_refine_ls_shift/su_mean 0.000
_refine_ls_structure_factor_coef Fsqd
_refine_ls_weighting_details 'calc w=1/[\s^2^(Fo^2^)+(0.1859P)^2^+0.0000P] where P=(Fo^2^+2Fc^2^)/3'
_refine_ls_weighting_scheme calc
_refine_ls_wR_factor_gt 0.2886
_refine_ls_wR_factor_ref 0.3390
_reflns_number_gt 1614
_reflns_number_total 3898
_reflns_threshold_expression >2sigma(I)
_cod_data_source_file C0CE00544D.TXT
_cod_data_source_block ADA_1
_cod_depositor_comments
;
The following automatic conversions were performed:
'_exptl_absorpt_correction_type' value 'Multi-scan' changed to
'multi-scan' according to
'/home/saulius/struct/CIF-dictionaries/cif_core.dic' dictionary named
'cif_core.dic' version 2.4.1 from 2010-06-29.

Automatic conversion script
Id: cif_fix_enum 1555 2011-01-17 13:19:09Z saulius 
;
_cod_database_code 7205437

loop_
_symmetry_equiv_pos_as_xyz
'x, y, z'
'-x, -y, -z'

loop_
_atom_site_label
_atom_site_type_symbol
_atom_site_fract_x
_atom_site_fract_y
_atom_site_fract_z
_atom_site_U_iso_or_equiv
_atom_site_adp_type
_atom_site_occupancy
_atom_site_symmetry_multiplicity
_atom_site_calc_flag
_atom_site_refinement_flags
_atom_site_disorder_assembly
_atom_site_disorder_group
S1 S 0.7731(4) 0.48074(14) 0.57267(13) 0.1027(9) Uani 1 1 d . . .
F1 F -1.2275(17) -0.0021(5) 0.7852(8) 0.247(5) Uani 1 1 d . . .
F2 F -0.9327(17) -0.0710(5) 0.8204(12) 0.410(13) Uani 1 1 d . . .
F3 F -1.1472(15) 0.0075(5) 0.9189(8) 0.204(4) Uani 1 1 d . . .
O1 O 0.0752(10) 0.4610(4) 0.7713(4) 0.1105(19) Uani 1 1 d . . .
O2 O 0.8355(11) 0.3444(4) 0.4133(3) 0.113(2) Uani 1 1 d . . .
N1 N 0.3649(13) 0.3962(4) 0.6212(5) 0.095(2) Uani 1 1 d . . .
N2 N 0.4858(14) 0.3056(4) 0.4803(5) 0.105(2) Uani 1 1 d . . .
H2 H 0.3535 0.2612 0.4768 0.126 Uiso 1 1 calc R . .
N3 N 0.2306(10) 0.4491(4) 0.9125(4) 0.0830(17) Uani 1 1 d . . .
N4 N -0.0287(11) 0.3437(4) 0.9713(4) 0.0920(18) Uani 1 1 d . . .
C1 C 0.3098(16) 0.5165(6) 0.7658(7) 0.103(3) Uani 1 1 d . . .
C2 C 0.3949(15) 0.6046(5) 0.8304(6) 0.106(3) Uani 1 1 d . . .
H2A H 0.3044 0.6280 0.8828 0.128 Uiso 1 1 calc R . .
C3 C 0.6220(17) 0.6583(6) 0.8152(7) 0.109(3) Uani 1 1 d . . .
H3A H 0.6904 0.7176 0.8600 0.131 Uiso 1 1 calc R . .
C4 C 0.7451(17) 0.6277(6) 0.7384(7) 0.106(3) Uani 1 1 d . . .
H4 H 0.8920 0.6666 0.7285 0.127 Uiso 1 1 calc R . .
C5 C 0.6554(15) 0.5392(5) 0.6745(5) 0.100(3) Uani 1 1 d . . .
C6 C 0.4328(16) 0.4832(6) 0.6894(6) 0.100(3) Uani 1 1 d . . .
C7 C 0.5212(18) 0.3878(5) 0.5569(6) 0.102(3) Uani 1 1 d . . .
C8 C 0.6421(17) 0.2901(5) 0.4115(6) 0.098(3) Uani 1 1 d . . .
C9 C 0.5560(18) 0.1981(6) 0.3352(5) 0.122(3) Uani 1 1 d . . .
H9A H 0.4937 0.2104 0.2791 0.182 Uiso 1 1 calc R . .
H9B H 0.4119 0.1609 0.3529 0.182 Uiso 1 1 calc R . .
H9C H 0.7063 0.1630 0.3238 0.182 Uiso 1 1 calc R . .
C10 C 0.0483(14) 0.4252(5) 0.8413(6) 0.094(2) Uani 1 1 d . . .
C11 C -0.1808(14) 0.3614(5) 0.8300(6) 0.095(2) Uani 1 1 d . . .
H11 H -0.3119 0.3476 0.7787 0.114 Uiso 1 1 calc R . .
C12 C -0.2090(14) 0.3190(5) 0.8970(6) 0.093(2) Uani 1 1 d . . .
C13 C 0.1794(15) 0.4066(5) 0.9754(6) 0.099(2) Uani 1 1 d . . .
H13 H 0.3059 0.4235 1.0284 0.119 Uiso 1 1 calc R . .
C14 C -0.4292(14) 0.2417(5) 0.8872(7) 0.101(3) Uani 1 1 d . . .
C15 C -0.4339(16) 0.1936(6) 0.9506(7) 0.111(3) Uani 1 1 d . . .
H15 H -0.3005 0.2120 1.0017 0.133 Uiso 1 1 calc R . .
C16 C -0.6318(19) 0.1194(6) 0.9393(9) 0.139(4) Uani 1 1 d . . .
H16 H -0.6388 0.0886 0.9843 0.167 Uiso 1 1 calc R . .
C17 C -0.820(2) 0.0894(7) 0.8633(11) 0.151(5) Uani 1 1 d . . .
C18 C -0.8227(19) 0.1362(7) 0.8024(9) 0.148(5) Uani 1 1 d . . .
H18 H -0.9586 0.1171 0.7521 0.178 Uiso 1 1 calc R . .
C19 C -0.6246(15) 0.2140(6) 0.8127(7) 0.119(3) Uani 1 1 d . . .
H19 H -0.6257 0.2467 0.7693 0.142 Uiso 1 1 calc R . .
C20 C -1.004(3) -0.0013(12) 0.8493(17) 0.224(9) Uani 1 1 d . . .
O3 O -0.0310(13) 0.2671(4) 0.6299(4) 0.131(2) Uani 1 1 d . . .
H3 H 0.0709 0.3078 0.6170 0.197 Uiso 1 1 calc R . .
O4 O 0.0423(12) 0.1735(4) 0.4941(4) 0.1054(19) Uani 1 1 d . . .
C21 C -0.0752(18) 0.1881(6) 0.5590(7) 0.106(3) Uani 1 1 d . . .
C22 C -0.3128(17) 0.1228(6) 0.5706(6) 0.120(3) Uani 1 1 d . . .
H22A H -0.2745 0.1087 0.6283 0.144 Uiso 1 1 calc R . .
H22B H -0.4694 0.1561 0.5767 0.144 Uiso 1 1 calc R . .
C23 C -0.3796(15) 0.0316(5) 0.4920(5) 0.103(3) Uani 1 1 d . . .
H23A H -0.2243 -0.0023 0.4855 0.124 Uiso 1 1 calc R . .
H23B H -0.4208 0.0450 0.4341 0.124 Uiso 1 1 calc R . .

loop_
_atom_site_aniso_label
_atom_site_aniso_U_11
_atom_site_aniso_U_22
_atom_site_aniso_U_33
_atom_site_aniso_U_23
_atom_site_aniso_U_13
_atom_site_aniso_U_12
S1 0.1070(16) 0.0898(13) 0.0888(13) 0.0334(10) -0.0395(11) -0.0540(11)
F1 0.160(7) 0.140(6) 0.338(13) -0.023(7) 0.011(7) -0.088(5)
F2 0.161(8) 0.050(3) 0.90(3) -0.027(8) 0.194(13) -0.020(4)
F3 0.097(5) 0.129(5) 0.380(13) 0.099(7) 0.002(6) -0.026(4)
O1 0.082(4) 0.095(4) 0.132(4) 0.035(3) -0.036(3) -0.035(3)
O2 0.111(4) 0.101(4) 0.106(4) 0.040(3) -0.032(3) -0.054(3)
N1 0.098(5) 0.077(4) 0.089(4) 0.028(3) -0.044(4) -0.040(3)
N2 0.113(5) 0.092(4) 0.089(4) 0.035(4) -0.038(4) -0.056(4)
N3 0.056(3) 0.062(3) 0.111(4) 0.011(3) -0.019(3) -0.006(3)
N4 0.066(4) 0.070(3) 0.122(5) 0.019(3) -0.003(3) -0.014(3)
C1 0.082(5) 0.103(6) 0.102(6) 0.034(5) -0.035(5) -0.039(5)
C2 0.080(5) 0.090(5) 0.127(6) 0.029(5) -0.034(5) -0.024(4)
C3 0.106(7) 0.080(5) 0.109(6) 0.015(5) -0.045(5) -0.037(5)
C4 0.099(6) 0.090(5) 0.111(6) 0.040(5) -0.043(5) -0.042(5)
C5 0.097(5) 0.098(5) 0.082(5) 0.035(4) -0.049(4) -0.053(4)
C6 0.088(5) 0.093(5) 0.100(6) 0.034(5) -0.034(5) -0.035(5)
C7 0.108(6) 0.098(5) 0.076(5) 0.032(4) -0.044(5) -0.054(5)
C8 0.105(6) 0.092(5) 0.085(5) 0.042(4) -0.026(5) -0.042(5)
C9 0.126(7) 0.108(6) 0.095(5) 0.024(5) -0.045(5) -0.063(5)
C10 0.070(5) 0.069(4) 0.118(6) 0.012(4) -0.023(4) -0.015(4)
C11 0.068(5) 0.080(5) 0.112(6) 0.011(4) -0.014(4) -0.013(4)
C12 0.064(5) 0.065(4) 0.128(6) 0.013(4) -0.010(4) -0.012(4)
C13 0.083(5) 0.067(4) 0.128(6) 0.023(4) -0.018(5) -0.016(4)
C14 0.051(4) 0.062(4) 0.155(8) -0.009(5) 0.000(5) 0.004(4)
C15 0.087(6) 0.071(5) 0.154(8) 0.015(5) 0.013(5) -0.007(4)
C16 0.099(7) 0.078(5) 0.215(11) 0.027(6) 0.014(7) -0.022(5)
C17 0.081(7) 0.076(6) 0.254(15) 0.006(8) 0.018(8) -0.020(5)
C18 0.066(6) 0.092(7) 0.218(13) -0.032(7) 0.009(7) -0.018(6)
C19 0.064(5) 0.085(5) 0.166(8) -0.001(5) 0.002(5) -0.023(4)
C20 0.081(9) 0.142(13) 0.36(2) -0.025(13) 0.047(12) -0.053(9)
O3 0.139(5) 0.093(4) 0.118(4) 0.008(3) -0.006(4) -0.065(4)
O4 0.109(4) 0.089(3) 0.098(4) 0.032(3) -0.023(3) -0.050(3)
C21 0.104(7) 0.096(6) 0.102(6) 0.044(5) -0.028(5) -0.049(5)
C22 0.100(6) 0.091(5) 0.136(7) 0.019(5) -0.011(5) -0.046(5)
C23 0.095(6) 0.088(5) 0.110(5) 0.041(4) -0.026(4) -0.047(4)

loop_
_atom_type_symbol
_atom_type_description
_atom_type_scat_dispersion_real
_atom_type_scat_dispersion_imag
_atom_type_scat_source
C C 0.0033 0.0016 'International Tables Vol C Tables 4.2.6.8 and 6.1.1.4'
H H 0.0000 0.0000 'International Tables Vol C Tables 4.2.6.8 and 6.1.1.4'
N N 0.0061 0.0033 'International Tables Vol C Tables 4.2.6.8 and 6.1.1.4'
O O 0.0106 0.0060 'International Tables Vol C Tables 4.2.6.8 and 6.1.1.4'
F F 0.0171 0.0103 'International Tables Vol C Tables 4.2.6.8 and 6.1.1.4'
S S 0.1246 0.1234 'International Tables Vol C Tables 4.2.6.8 and 6.1.1.4'

loop_
_geom_angle_atom_site_label_1
_geom_angle_atom_site_label_2
_geom_angle_atom_site_label_3
_geom_angle
_geom_angle_site_symmetry_1
_geom_angle_site_symmetry_3
_geom_angle_publ_flag
C5 S1 C7 88.4(4) . . ?
C10 O1 C1 122.1(6) . . ?
C7 N1 C6 110.5(6) . . ?
C8 N2 C7 124.1(6) . . ?
C10 N3 C13 114.7(6) . . ?
C13 N4 C12 117.4(7) . . ?
C6 C1 C2 122.1(8) . . ?
C6 C1 O1 116.3(7) . . ?
C2 C1 O1 121.3(10) . . ?
C1 C2 C3 117.2(9) . . ?
C4 C3 C2 121.9(7) . . ?
C3 C4 C5 119.7(8) . . ?
C4 C5 C6 119.4(9) . . ?
C4 C5 S1 130.3(7) . . ?
C6 C5 S1 110.3(6) . . ?
C1 C6 N1 126.6(7) . . ?
C1 C6 C5 119.6(7) . . ?
N1 C6 C5 113.8(9) . . ?
N1 C7 N2 120.2(6) . . ?
N1 C7 S1 117.0(6) . . ?
N2 C7 S1 122.8(8) . . ?
O2 C8 N2 122.4(7) . . ?
O2 C8 C9 123.7(9) . . ?
N2 C8 C9 113.9(7) . . ?
N3 C10 O1 121.4(6) . . ?
N3 C10 C11 123.8(9) . . ?
O1 C10 C11 114.8(7) . . ?
C12 C11 C10 116.8(7) . . ?
N4 C12 C11 120.4(6) . . ?
N4 C12 C14 117.7(8) . . ?
C11 C12 C14 121.8(7) . . ?
N4 C13 N3 126.8(7) . . ?
C19 C14 C15 119.4(8) . . ?
C19 C14 C12 120.5(10) . . ?
C15 C14 C12 120.1(8) . . ?
C16 C15 C14 120.1(9) . . ?
C15 C16 C17 120.5(11) . . ?
C18 C17 C16 120.3(9) . . ?
C18 C17 C20 122.8(15) . . ?
C16 C17 C20 116.7(16) . . ?
C17 C18 C19 120.6(11) . . ?
C14 C19 C18 119.0(11) . . ?
F2 C20 F3 116(2) . . ?
F2 C20 F1 106.0(17) . . ?
F3 C20 F1 93.8(11) . . ?
F2 C20 C17 120.0(13) . . ?
F3 C20 C17 110.6(14) . . ?
F1 C20 C17 105.9(18) . . ?
O4 C21 O3 124.4(7) . . ?
O4 C21 C22 125.4(8) . . ?
O3 C21 C22 110.1(9) . . ?
C23 C22 C21 113.6(8) . . ?
C22 C23 C23 111.2(9) . 2_456 ?

loop_
_geom_bond_atom_site_label_1
_geom_bond_atom_site_label_2
_geom_bond_distance
_geom_bond_site_symmetry_2
_geom_bond_publ_flag
S1 C5 1.730(9) . ?
S1 C7 1.733(7) . ?
F1 C20 1.45(2) . ?
F2 C20 1.123(17) . ?
F3 C20 1.32(2) . ?
O1 C10 1.359(9) . ?
O1 C1 1.404(9) . ?
O2 C8 1.201(8) . ?
N1 C7 1.302(10) . ?
N1 C6 1.387(10) . ?
N2 C8 1.352(10) . ?
N2 C7 1.401(11) . ?
N3 C10 1.314(9) . ?
N3 C13 1.346(9) . ?
N4 C13 1.324(8) . ?
N4 C12 1.340(9) . ?
C1 C6 1.358(12) . ?
C1 C2 1.386(11) . ?
C2 C3 1.414(11) . ?
C3 C4 1.357(12) . ?
C4 C5 1.389(11) . ?
C5 C6 1.413(10) . ?
C8 C9 1.504(11) . ?
C10 C11 1.389(9) . ?
C11 C12 1.385(10) . ?
C12 C14 1.485(10) . ?
C14 C19 1.387(11) . ?
C14 C15 1.390(12) . ?
C15 C16 1.377(10) . ?
C16 C17 1.379(16) . ?
C17 C18 1.342(17) . ?
C17 C20 1.515(16) . ?
C18 C19 1.418(12) . ?
O3 C21 1.323(11) . ?
O4 C21 1.178(10) . ?
C21 C22 1.531(10) . ?
C22 C23 1.503(11) . ?
C23 C23 1.549(12) 2_456 ?

loop_
_geom_hbond_atom_site_label_D
_geom_hbond_atom_site_label_H
_geom_hbond_atom_site_label_A
_geom_hbond_distance_DH
_geom_hbond_distance_HA
_geom_hbond_distance_DA
_geom_hbond_angle_DHA
_geom_hbond_site_symmetry_A
N2 H2 O4 0.88 2.04 2.905(8) 169.0 .
O3 H3 N1 0.84 1.87 2.682(8) 161.5 .

loop_
_geom_torsion_atom_site_label_1
_geom_torsion_atom_site_label_2
_geom_torsion_atom_site_label_3
_geom_torsion_atom_site_label_4
_geom_torsion
_geom_torsion_site_symmetry_1
_geom_torsion_site_symmetry_2
_geom_torsion_site_symmetry_3
_geom_torsion_site_symmetry_4
_geom_torsion_publ_flag
C10 O1 C1 C6 120.4(8) . . . . ?
C10 O1 C1 C2 -65.9(11) . . . . ?
C6 C1 C2 C3 -1.8(12) . . . . ?
O1 C1 C2 C3 -175.2(7) . . . . ?
C1 C2 C3 C4 3.3(12) . . . . ?
C2 C3 C4 C5 -3.2(13) . . . . ?
C3 C4 C5 C6 1.5(12) . . . . ?
C3 C4 C5 S1 -178.7(6) . . . . ?
C7 S1 C5 C4 -179.5(8) . . . . ?
C7 S1 C5 C6 0.4(6) . . . . ?
C2 C1 C6 N1 179.5(7) . . . . ?
O1 C1 C6 N1 -6.8(12) . . . . ?
C2 C1 C6 C5 0.3(13) . . . . ?
O1 C1 C6 C5 173.9(6) . . . . ?
C7 N1 C6 C1 178.8(8) . . . . ?
C7 N1 C6 C5 -1.9(9) . . . . ?
C4 C5 C6 C1 0.0(11) . . . . ?
S1 C5 C6 C1 -179.9(6) . . . . ?
C4 C5 C6 N1 -179.4(7) . . . . ?
S1 C5 C6 N1 0.8(8) . . . . ?
C6 N1 C7 N2 -179.2(7) . . . . ?
C6 N1 C7 S1 2.3(9) . . . . ?
C8 N2 C7 N1 -178.5(7) . . . . ?
C8 N2 C7 S1 0.0(11) . . . . ?
C5 S1 C7 N1 -1.6(7) . . . . ?
C5 S1 C7 N2 179.9(7) . . . . ?
C7 N2 C8 O2 4.3(12) . . . . ?
C7 N2 C8 C9 -177.5(7) . . . . ?
C13 N3 C10 O1 -178.7(7) . . . . ?
C13 N3 C10 C11 -0.1(11) . . . . ?
C1 O1 C10 N3 7.3(12) . . . . ?
C1 O1 C10 C11 -171.5(8) . . . . ?
N3 C10 C11 C12 -2.4(12) . . . . ?
O1 C10 C11 C12 176.3(7) . . . . ?
C13 N4 C12 C11 -2.8(11) . . . . ?
C13 N4 C12 C14 174.1(6) . . . . ?
C10 C11 C12 N4 3.9(11) . . . . ?
C10 C11 C12 C14 -172.9(7) . . . . ?
C12 N4 C13 N3 0.1(12) . . . . ?
C10 N3 C13 N4 1.3(11) . . . . ?
N4 C12 C14 C19 178.8(7) . . . . ?
C11 C12 C14 C19 -4.3(12) . . . . ?
N4 C12 C14 C15 -4.2(11) . . . . ?
C11 C12 C14 C15 172.6(8) . . . . ?
C19 C14 C15 C16 -0.2(13) . . . . ?
C12 C14 C15 C16 -177.2(7) . . . . ?
C14 C15 C16 C17 2.9(15) . . . . ?
C15 C16 C17 C18 -4.5(18) . . . . ?
C15 C16 C17 C20 171.1(11) . . . . ?
C16 C17 C18 C19 3.3(19) . . . . ?
C20 C17 C18 C19 -171.9(11) . . . . ?
C15 C14 C19 C18 -0.9(12) . . . . ?
C12 C14 C19 C18 176.1(7) . . . . ?
C17 C18 C19 C14 -0.7(15) . . . . ?
C18 C17 C20 F2 98(3) . . . . ?
C16 C17 C20 F2 -78(3) . . . . ?
C18 C17 C20 F3 -122.4(18) . . . . ?
C16 C17 C20 F3 62(2) . . . . ?
C18 C17 C20 F1 -22(2) . . . . ?
C16 C17 C20 F1 162.6(13) . . . . ?
O4 C21 C22 C23 3.5(13) . . . . ?
O3 C21 C22 C23 179.2(8) . . . . ?
C21 C22 C23 C23 179.7(8) . . . 2_456 ?
